data_4333823
loop_
_publ_author_name
'Palani Elumalai'
'Natesan Thirupathi'
'Munirathinam Nethaji'

_publ_contact_author_email tnat@chemistry.du.ac.in
_publ_contact_author_name 'Natesan Thirupathi.'
_publ_section_title
;
 Dual Role of Acetate as a Nucleophile and as an Internal Base in
 Cycloplatination Reaction of sym-N,N',N"-Triarylguanidines
;
_journal_name_full 'Inorganic Chemistry'
_journal_page_first 1883
_journal_page_last 1894
_journal_paper_doi 10.1021/ic302058u
_journal_volume 52
_journal_year 2013
_chemical_formula_moiety 'C24 H28 Cl N3 O4 Pt S'
_chemical_formula_sum 'C24 H28 Cl N3 O4 Pt S'
_chemical_formula_weight 685.09
_chemical_name_systematic
;
?
;
_space_group_IT_number 2
_symmetry_cell_setting triclinic
_symmetry_space_group_name_Hall '-P 1'
_symmetry_space_group_name_H-M 'P -1'
_atom_sites_solution_hydrogens geom
_atom_sites_solution_primary direct
_atom_sites_solution_secondary difmap
_audit_creation_method SHELXL-97
_cell_angle_alpha 75.839(4)
_cell_angle_beta 82.686(5)
_cell_angle_gamma 84.765(4)
_cell_formula_units_Z 2
_cell_length_a 8.8240(8)
_cell_length_b 10.6295(10)
_cell_length_c 13.7122(13)
_cell_measurement_reflns_used 334
_cell_measurement_temperature 100(2)
_cell_measurement_theta_max 26.37
_cell_measurement_theta_min 1.98
_cell_volume 1234.5(2)
_computing_cell_refinement 'BRUKER SMART APEX CCD'
_computing_data_collection 'BRUKER SMART APEX CCD'
_computing_data_reduction 'BRUKER SAINT'
_computing_molecular_graphics OLEX2
_computing_publication_material 'WINGX V1.80.01'
_computing_structure_refinement 'SHELXL-97 (Sheldrick, 2008)'
_computing_structure_solution SIR-92
_diffrn_ambient_temperature 100(2)
_diffrn_detector_area_resol_mean 0.3
_diffrn_measured_fraction_theta_full 0.996
_diffrn_measured_fraction_theta_max 0.996
_diffrn_measurement_device_type 'BRUKER SMART APEX CCD'
_diffrn_measurement_method OMEGA
_diffrn_radiation_monochromator graphite
_diffrn_radiation_source 'fine-focus sealed tube'
_diffrn_radiation_type MoK\a
_diffrn_radiation_wavelength 0.71073
_diffrn_reflns_av_R_equivalents 0.0309
_diffrn_reflns_av_sigmaI/netI 0.0273
_diffrn_reflns_limit_h_max 11
_diffrn_reflns_limit_h_min -10
_diffrn_reflns_limit_k_max 13
_diffrn_reflns_limit_k_min -9
_diffrn_reflns_limit_l_max 17
_diffrn_reflns_limit_l_min -16
_diffrn_reflns_number 17879
_diffrn_reflns_theta_full 26.37
_diffrn_reflns_theta_max 26.37
_diffrn_reflns_theta_min 1.98
_exptl_absorpt_coefficient_mu 5.912
_exptl_absorpt_correction_T_max 0.5372
_exptl_absorpt_correction_T_min 0.2883
_exptl_absorpt_correction_type empirical
_exptl_absorpt_process_details SADABS
_exptl_crystal_colour 'PALE YELLOW'
_exptl_crystal_density_diffrn 1.843
_exptl_crystal_description CUBOIDAL
_exptl_crystal_F_000 672
_exptl_crystal_size_max 0.28
_exptl_crystal_size_mid 0.21
_exptl_crystal_size_min 0.12
_refine_diff_density_max 2.056
_refine_diff_density_min -1.475
_refine_diff_density_rms 0.443
_refine_ls_extinction_coef 0.0191(8)
_refine_ls_extinction_expression Fc^*^=kFc[1+0.001xFc^2^\l^3^/sin(2\q)]^-1/4^
_refine_ls_extinction_method SHELXL
_refine_ls_goodness_of_fit_ref 1.401
_refine_ls_hydrogen_treatment mixed
_refine_ls_matrix_type fullcycle
_refine_ls_number_parameters 321
_refine_ls_number_reflns 5017
_refine_ls_number_restraints 0
_refine_ls_restrained_S_all 1.401
_refine_ls_R_factor_all 0.0262
_refine_ls_R_factor_gt 0.0228
_refine_ls_shift/su_max 0.002
_refine_ls_shift/su_mean 0.000
_refine_ls_structure_factor_coef Fsqd
_refine_ls_weighting_details 'calc w=1/[\s^2^(Fo^2^)+(0.0522P)^2^+0.1647P] where P=(Fo^2^+2Fc^2^)/3'
_refine_ls_weighting_scheme calc
_refine_ls_wR_factor_gt 0.0591
_refine_ls_wR_factor_ref 0.0894
_reflns_number_gt 4860
_reflns_number_total 5017
_reflns_threshold_expression >2\s(I)
_cod_data_source_file ic302058u_si_001_5.cif
_cod_data_source_block 8
_cod_database_code 4333823

loop_
_symmetry_equiv_pos_as_xyz
'x, y, z'
'-x, -y, -z'

loop_
_atom_site_label
_atom_site_type_symbol
_atom_site_fract_x
_atom_site_fract_y
_atom_site_fract_z
_atom_site_U_iso_or_equiv
_atom_site_adp_type
_atom_site_occupancy
_atom_site_symmetry_multiplicity
_atom_site_calc_flag
_atom_site_refinement_flags
Pt1 Pt -0.101311(15) 0.865357(12) 0.677057(9) 0.01048(8) Uani 1 1 d .
Cl1 Cl -0.21843(12) 0.95917(10) 0.81322(7) 0.0165(2) Uani 1 1 d .
S1 S -0.31065(11) 0.93164(9) 0.60070(7) 0.0125(2) Uani 1 1 d .
O1 O 0.0395(4) 0.7342(3) 0.9684(2) 0.0188(7) Uani 1 1 d .
O2 O 0.2274(4) 0.4746(3) 0.5688(2) 0.0203(7) Uani 1 1 d .
O3 O 0.2645(4) 0.4672(3) 1.0140(2) 0.0215(7) Uani 1 1 d .
O4 O -0.3186(4) 0.9234(3) 0.4959(2) 0.0195(7) Uani 1 1 d .
N1 N 0.0812(4) 0.7934(4) 0.7586(3) 0.0118(7) Uani 1 1 d .
N2 N 0.1137(4) 0.6047(3) 0.6992(3) 0.0151(7) Uani 1 1 d .
H2 H 0.137(8) 0.499(7) 0.739(6) 0.06(2) Uiso 1 1 d .
N3 N 0.2346(4) 0.6177(3) 0.8377(3) 0.0172(7) Uani 1 1 d .
H3 H 0.162(7) 0.608(6) 0.914(5) 0.044(16) Uiso 1 1 d .
C1 C 0.1424(5) 0.6744(4) 0.7643(3) 0.0141(8) Uani 1 1 d .
C2 C 0.1349(5) 0.8742(4) 0.8157(3) 0.0140(8) Uani 1 1 d .
C3 C 0.1136(5) 0.8447(4) 0.9220(3) 0.0145(8) Uani 1 1 d .
C4 C 0.1706(5) 0.9259(4) 0.9732(3) 0.0185(9) Uani 1 1 d .
H4 H 0.1584 0.9060 1.0451 0.022 Uiso 1 1 calc R
C5 C 0.2441(5) 1.0346(4) 0.9200(4) 0.0215(10) Uani 1 1 d .
H5 H 0.2833 1.0885 0.9556 0.026 Uiso 1 1 calc R
C6 C 0.2618(5) 1.0666(4) 0.8149(4) 0.0205(9) Uani 1 1 d .
H6 H 0.3116 1.1424 0.7788 0.025 Uiso 1 1 calc R
C7 C 0.2055(5) 0.9864(4) 0.7632(3) 0.0164(9) Uani 1 1 d .
H7 H 0.2156 1.0085 0.6914 0.020 Uiso 1 1 calc R
C8 C 0.0284(6) 0.6938(5) 1.0762(4) 0.0230(10) Uani 1 1 d .
H8A H 0.1312 0.6825 1.0983 0.034 Uiso 1 1 calc R
H8B H -0.0211 0.6112 1.0988 0.034 Uiso 1 1 calc R
H8C H -0.0325 0.7599 1.1056 0.034 Uiso 1 1 calc R
C9 C 0.0861(5) 0.6601(4) 0.5979(3) 0.0136(8) Uani 1 1 d .
C10 C 0.1493(5) 0.5889(4) 0.5269(3) 0.0155(9) Uani 1 1 d .
C11 C 0.1309(5) 0.6341(4) 0.4252(3) 0.0183(9) Uani 1 1 d .
H11 H 0.1686 0.5837 0.3778 0.022 Uiso 1 1 calc R
C12 C 0.0549(5) 0.7563(4) 0.3945(3) 0.0162(8) Uani 1 1 d .
H12 H 0.0451 0.7913 0.3247 0.019 Uiso 1 1 calc R
C13 C -0.0061(5) 0.8268(4) 0.4640(3) 0.0159(8) Uani 1 1 d .
H13 H -0.0545 0.9105 0.4405 0.019 Uiso 1 1 calc R
C14 C 0.0012(5) 0.7786(4) 0.5686(3) 0.0113(8) Uani 1 1 d .
C15 C 0.2958(6) 0.3952(5) 0.5024(4) 0.0240(10) Uani 1 1 d .
H15A H 0.2163 0.3706 0.4680 0.036 Uiso 1 1 calc R
H15B H 0.3465 0.3166 0.5417 0.036 Uiso 1 1 calc R
H15C H 0.3714 0.4439 0.4520 0.036 Uiso 1 1 calc R
C16 C 0.3352(5) 0.5049(4) 0.8401(3) 0.0151(8) Uani 1 1 d .
C17 C 0.3494(5) 0.4246(4) 0.9382(4) 0.0163(9) Uani 1 1 d .
C18 C 0.4515(6) 0.3149(4) 0.9479(4) 0.0231(10) Uani 1 1 d .
H18 H 0.4645 0.2610 1.0130 0.028 Uiso 1 1 calc R
C19 C 0.5344(6) 0.2843(5) 0.8622(4) 0.0250(11) Uani 1 1 d .
H19 H 0.6014 0.2082 0.8695 0.030 Uiso 1 1 calc R
C20 C 0.5204(5) 0.3628(4) 0.7670(4) 0.0216(9) Uani 1 1 d .
H20 H 0.5774 0.3408 0.7093 0.026 Uiso 1 1 calc R
C21 C 0.4218(5) 0.4749(4) 0.7559(4) 0.0184(9) Uani 1 1 d .
H21 H 0.4142 0.5306 0.6907 0.022 Uiso 1 1 calc R
C22 C 0.2736(6) 0.3915(5) 1.1151(4) 0.0269(11) Uani 1 1 d .
H22A H 0.2494 0.3020 1.1194 0.040 Uiso 1 1 calc R
H22B H 0.2003 0.4290 1.1618 0.040 Uiso 1 1 calc R
H22C H 0.3775 0.3916 1.1333 0.040 Uiso 1 1 calc R
C23 C -0.4600(5) 0.8412(4) 0.6758(3) 0.0186(9) Uani 1 1 d .
H23A H -0.5562 0.8692 0.6459 0.028 Uiso 1 1 calc R
H23B H -0.4704 0.8558 0.7443 0.028 Uiso 1 1 calc R
H23C H -0.4363 0.7485 0.6790 0.028 Uiso 1 1 calc R
C24 C -0.3793(5) 1.0929(4) 0.6064(4) 0.0184(9) Uani 1 1 d .
H24A H -0.3112 1.1550 0.5610 0.028 Uiso 1 1 calc R
H24B H -0.3817 1.1026 0.6758 0.028 Uiso 1 1 calc R
H24C H -0.4828 1.1098 0.5854 0.028 Uiso 1 1 calc R

loop_
_atom_site_aniso_label
_atom_site_aniso_U_11
_atom_site_aniso_U_22
_atom_site_aniso_U_33
_atom_site_aniso_U_23
_atom_site_aniso_U_13
_atom_site_aniso_U_12
Pt1 0.01176(12) 0.01035(11) 0.00997(11) -0.00334(7) -0.00301(7) 0.00120(7)
Cl1 0.0180(5) 0.0195(5) 0.0138(5) -0.0083(4) -0.0041(4) 0.0047(4)
S1 0.0124(5) 0.0131(4) 0.0131(5) -0.0049(4) -0.0037(4) 0.0014(4)
O1 0.0239(17) 0.0210(16) 0.0117(15) -0.0039(12) -0.0010(12) -0.0031(13)
O2 0.0251(18) 0.0140(15) 0.0242(17) -0.0105(13) -0.0065(14) 0.0087(13)
O3 0.0282(18) 0.0187(15) 0.0157(16) 0.0019(13) -0.0074(13) -0.0007(13)
O4 0.0175(16) 0.0284(17) 0.0148(15) -0.0080(13) -0.0059(12) 0.0019(13)
N1 0.0136(18) 0.0129(17) 0.0097(17) -0.0033(14) -0.0046(13) 0.0015(14)
N2 0.0176(19) 0.0127(17) 0.0149(18) -0.0030(14) -0.0045(14) 0.0024(14)
N3 0.0184(19) 0.0159(17) 0.0177(18) -0.0047(14) -0.0066(15) 0.0067(15)
C1 0.015(2) 0.014(2) 0.013(2) -0.0023(16) -0.0006(16) -0.0009(16)
C2 0.013(2) 0.016(2) 0.016(2) -0.0086(17) -0.0051(16) 0.0038(16)
C3 0.011(2) 0.017(2) 0.015(2) -0.0048(16) -0.0021(15) 0.0038(16)
C4 0.018(2) 0.024(2) 0.016(2) -0.0094(18) -0.0050(17) 0.0039(18)
C5 0.021(2) 0.023(2) 0.026(2) -0.0148(19) -0.0084(19) 0.0017(18)
C6 0.019(2) 0.019(2) 0.025(2) -0.0077(18) -0.0019(18) -0.0029(17)
C7 0.016(2) 0.018(2) 0.015(2) -0.0033(17) -0.0026(17) 0.0001(17)
C8 0.026(3) 0.028(3) 0.013(2) -0.0031(19) 0.0014(18) 0.002(2)
C9 0.014(2) 0.0137(19) 0.015(2) -0.0053(16) -0.0030(16) -0.0016(16)
C10 0.015(2) 0.0119(19) 0.020(2) -0.0062(17) -0.0025(17) 0.0012(16)
C11 0.018(2) 0.021(2) 0.019(2) -0.0124(18) -0.0017(17) 0.0001(17)
C12 0.017(2) 0.022(2) 0.0104(19) -0.0047(17) -0.0016(16) -0.0034(17)
C13 0.015(2) 0.017(2) 0.016(2) -0.0033(17) -0.0028(16) -0.0010(16)
C14 0.0110(19) 0.0109(19) 0.013(2) -0.0037(16) -0.0025(15) -0.0007(15)
C15 0.025(3) 0.023(2) 0.028(3) -0.017(2) -0.001(2) 0.003(2)
C16 0.014(2) 0.0125(19) 0.020(2) -0.0026(16) -0.0071(16) 0.0007(16)
C17 0.017(2) 0.013(2) 0.020(2) -0.0031(17) -0.0092(18) -0.0004(17)
C18 0.024(2) 0.014(2) 0.031(3) 0.0018(19) -0.013(2) -0.0010(18)
C19 0.019(2) 0.015(2) 0.042(3) -0.006(2) -0.012(2) 0.0044(18)
C20 0.016(2) 0.020(2) 0.030(3) -0.0109(19) -0.0013(19) 0.0018(18)
C21 0.016(2) 0.016(2) 0.022(2) -0.0034(17) -0.0025(17) -0.0013(17)
C22 0.033(3) 0.025(2) 0.020(2) 0.0039(19) -0.007(2) -0.005(2)
C23 0.015(2) 0.020(2) 0.020(2) -0.0028(17) 0.0001(17) -0.0029(17)
C24 0.019(2) 0.014(2) 0.026(2) -0.0091(18) -0.0099(19) 0.0042(17)

loop_
_atom_type_symbol
_atom_type_description
_atom_type_scat_dispersion_real
_atom_type_scat_dispersion_imag
_atom_type_scat_source
C C 0.0033 0.0016 'International Tables Vol C Tables 4.2.6.8 and 6.1.1.4'
H H 0.0000 0.0000 'International Tables Vol C Tables 4.2.6.8 and 6.1.1.4'
Cl Cl 0.1484 0.1585 'International Tables Vol C Tables 4.2.6.8 and 6.1.1.4'
N N 0.0061 0.0033 'International Tables Vol C Tables 4.2.6.8 and 6.1.1.4'
O O 0.0106 0.0060 'International Tables Vol C Tables 4.2.6.8 and 6.1.1.4'
Pt Pt -1.7033 8.3905 'International Tables Vol C Tables 4.2.6.8 and 6.1.1.4'
S S 0.1246 0.1234 'International Tables Vol C Tables 4.2.6.8 and 6.1.1.4'

loop_
_geom_angle_atom_site_label_1
_geom_angle_atom_site_label_2
_geom_angle_atom_site_label_3
_geom_angle
C14 Pt1 N1 87.92(16)
C14 Pt1 S1 94.39(12)
N1 Pt1 S1 174.81(10)
C14 Pt1 Cl1 176.91(12)
N1 Pt1 Cl1 89.56(10)
S1 Pt1 Cl1 87.98(4)
O4 S1 C23 106.5(2)
O4 S1 C24 105.9(2)
C23 S1 C24 101.0(2)
O4 S1 Pt1 121.54(14)
C23 S1 Pt1 106.53(16)
C24 S1 Pt1 113.22(15)
C3 O1 C8 118.1(4)
C10 O2 C15 117.7(4)
C17 O3 C22 117.9(4)
C1 N1 C2 120.0(4)
C1 N1 Pt1 121.9(3)
C2 N1 Pt1 117.9(3)
C1 N2 C9 123.9(4)
C1 N2 H2 105(4)
C9 N2 H2 130(4)
C1 N3 C16 126.6(4)
C1 N3 H3 107(3)
C16 N3 H3 109(3)
N1 C1 N2 121.2(4)
N1 C1 N3 120.5(4)
N2 C1 N3 118.3(4)
C7 C2 C3 119.6(4)
C7 C2 N1 118.5(4)
C3 C2 N1 121.9(4)
O1 C3 C4 124.5(4)
O1 C3 C2 116.3(4)
C4 C3 C2 119.2(4)
C5 C4 C3 120.3(4)
C5 C4 H4 119.9
C3 C4 H4 119.9
C4 C5 C6 120.9(4)
C4 C5 H5 119.5
C6 C5 H5 119.5
C5 C6 C7 119.2(4)
C5 C6 H6 120.4
C7 C6 H6 120.4
C2 C7 C6 120.7(4)
C2 C7 H7 119.7
C6 C7 H7 119.7
O1 C8 H8A 109.5
O1 C8 H8B 109.5
H8A C8 H8B 109.5
O1 C8 H8C 109.5
H8A C8 H8C 109.5
H8B C8 H8C 109.5
C14 C9 C10 121.3(4)
C14 C9 N2 122.8(4)
C10 C9 N2 115.8(4)
O2 C10 C11 125.3(4)
O2 C10 C9 113.6(4)
C11 C10 C9 121.1(4)
C10 C11 C12 117.9(4)
C10 C11 H11 121.1
C12 C11 H11 121.1
C13 C12 C11 121.0(4)
C13 C12 H12 119.5
C11 C12 H12 119.5
C12 C13 C14 122.1(4)
C12 C13 H13 119.0
C14 C13 H13 119.0
C9 C14 C13 116.3(4)
C9 C14 Pt1 118.5(3)
C13 C14 Pt1 125.2(3)
O2 C15 H15A 109.5
O2 C15 H15B 109.5
H15A C15 H15B 109.5
O2 C15 H15C 109.5
H15A C15 H15C 109.5
H15B C15 H15C 109.5
C21 C16 C17 120.5(4)
C21 C16 N3 124.6(4)
C17 C16 N3 114.8(4)
O3 C17 C18 126.6(4)
O3 C17 C16 114.8(4)
C18 C17 C16 118.5(4)
C19 C18 C17 120.2(4)
C19 C18 H18 119.9
C17 C18 H18 119.9
C20 C19 C18 121.0(4)
C20 C19 H19 119.5
C18 C19 H19 119.5
C19 C20 C21 119.7(5)
C19 C20 H20 120.1
C21 C20 H20 120.1
C16 C21 C20 120.0(4)
C16 C21 H21 120.0
C20 C21 H21 120.0
O3 C22 H22A 109.5
O3 C22 H22B 109.5
H22A C22 H22B 109.5
O3 C22 H22C 109.5
H22A C22 H22C 109.5
H22B C22 H22C 109.5
S1 C23 H23A 109.5
S1 C23 H23B 109.5
H23A C23 H23B 109.5
S1 C23 H23C 109.5
H23A C23 H23C 109.5
H23B C23 H23C 109.5
S1 C24 H24A 109.5
S1 C24 H24B 109.5
H24A C24 H24B 109.5
S1 C24 H24C 109.5
H24A C24 H24C 109.5
H24B C24 H24C 109.5

loop_
_geom_bond_atom_site_label_1
_geom_bond_atom_site_label_2
_geom_bond_distance
Pt1 C14 2.014(4)
Pt1 N1 2.060(4)
Pt1 S1 2.2133(11)
Pt1 Cl1 2.4042(10)
S1 O4 1.472(3)
S1 C23 1.767(4)
S1 C24 1.782(4)
O1 C3 1.371(5)
O1 C8 1.428(5)
O2 C10 1.374(5)
O2 C15 1.432(5)
O3 C17 1.347(6)
O3 C22 1.431(5)
N1 C1 1.317(6)
N1 C2 1.439(5)
N2 C1 1.352(6)
N2 C9 1.412(5)
N2 H2 1.14(7)
N3 C1 1.364(6)
N3 C16 1.422(5)
N3 H3 1.14(6)
C2 C7 1.389(6)
C2 C3 1.406(6)
C3 C4 1.399(6)
C4 C5 1.375(7)
C4 H4 0.9500
C5 C6 1.389(7)
C5 H5 0.9500
C6 C7 1.393(6)
C6 H6 0.9500
C7 H7 0.9500
C8 H8A 0.9800
C8 H8B 0.9800
C8 H8C 0.9800
C9 C14 1.402(6)
C9 C10 1.406(6)
C10 C11 1.385(6)
C11 C12 1.400(6)
C11 H11 0.9500
C12 C13 1.380(6)
C12 H12 0.9500
C13 C14 1.408(6)
C13 H13 0.9500
C15 H15A 0.9800
C15 H15B 0.9800
C15 H15C 0.9800
C16 C21 1.389(6)
C16 C17 1.420(6)
C17 C18 1.397(6)
C18 C19 1.395(8)
C18 H18 0.9500
C19 C20 1.381(7)
C19 H19 0.9500
C20 C21 1.398(6)
C20 H20 0.9500
C21 H21 0.9500
C22 H22A 0.9800
C22 H22B 0.9800
C22 H22C 0.9800
C23 H23A 0.9800
C23 H23B 0.9800
C23 H23C 0.9800
C24 H24A 0.9800
C24 H24B 0.9800
C24 H24C 0.9800

loop_
_geom_torsion_atom_site_label_1
_geom_torsion_atom_site_label_2
_geom_torsion_atom_site_label_3
_geom_torsion_atom_site_label_4
_geom_torsion
C14 Pt1 S1 O4 -10.6(2)
N1 Pt1 S1 O4 -126.8(11)
Cl1 Pt1 S1 O4 171.42(17)
C14 Pt1 S1 C23 111.4(2)
N1 Pt1 S1 C23 -4.8(10)
Cl1 Pt1 S1 C23 -66.56(16)
C14 Pt1 S1 C24 -138.4(2)
N1 Pt1 S1 C24 105.3(11)
Cl1 Pt1 S1 C24 43.55(19)
C14 Pt1 N1 C1 -41.5(4)
S1 Pt1 N1 C1 75.0(11)
Cl1 Pt1 N1 C1 136.7(3)
C14 Pt1 N1 C2 142.7(3)
S1 Pt1 N1 C2 -100.9(10)
Cl1 Pt1 N1 C2 -39.1(3)
C2 N1 C1 N2 -168.5(4)
Pt1 N1 C1 N2 15.8(6)
C2 N1 C1 N3 12.7(6)
Pt1 N1 C1 N3 -163.1(3)
C9 N2 C1 N1 31.9(7)
C9 N2 C1 N3 -149.2(4)
C16 N3 C1 N1 -164.5(4)
C16 N3 C1 N2 16.6(7)
C1 N1 C2 C7 115.6(5)
Pt1 N1 C2 C7 -68.4(5)
C1 N1 C2 C3 -66.3(6)
Pt1 N1 C2 C3 109.7(4)
C8 O1 C3 C4 -4.5(6)
C8 O1 C3 C2 174.1(4)
C7 C2 C3 O1 178.4(4)
N1 C2 C3 O1 0.3(6)
C7 C2 C3 C4 -2.9(6)
N1 C2 C3 C4 179.0(4)
O1 C3 C4 C5 179.7(4)
C2 C3 C4 C5 1.1(6)
C3 C4 C5 C6 0.7(7)
C4 C5 C6 C7 -0.7(7)
C3 C2 C7 C6 3.0(6)
N1 C2 C7 C6 -178.9(4)
C5 C6 C7 C2 -1.1(7)
C1 N2 C9 C14 -38.2(6)
C1 N2 C9 C10 141.9(4)
C15 O2 C10 C11 0.0(7)
C15 O2 C10 C9 179.9(4)
C14 C9 C10 O2 -179.3(4)
N2 C9 C10 O2 0.6(6)
C14 C9 C10 C11 0.6(7)
N2 C9 C10 C11 -179.5(4)
O2 C10 C11 C12 -176.6(4)
C9 C10 C11 C12 3.6(7)
C10 C11 C12 C13 -3.0(7)
C11 C12 C13 C14 -1.7(7)
C10 C9 C14 C13 -5.1(6)
N2 C9 C14 C13 175.0(4)
C10 C9 C14 Pt1 174.4(3)
N2 C9 C14 Pt1 -5.6(6)
C12 C13 C14 C9 5.7(6)
C12 C13 C14 Pt1 -173.7(3)
N1 Pt1 C14 C9 34.1(3)
S1 Pt1 C14 C9 -141.2(3)
Cl1 Pt1 C14 C9 -1(2)
N1 Pt1 C14 C13 -146.5(4)
S1 Pt1 C14 C13 38.2(4)
Cl1 Pt1 C14 C13 178.1(19)
C1 N3 C16 C21 38.0(7)
C1 N3 C16 C17 -145.5(4)
C22 O3 C17 C18 -2.5(7)
C22 O3 C17 C16 -179.7(4)
C21 C16 C17 O3 177.1(4)
N3 C16 C17 O3 0.4(6)
C21 C16 C17 C18 -0.4(6)
N3 C16 C17 C18 -177.0(4)
O3 C17 C18 C19 -178.6(4)
C16 C17 C18 C19 -1.5(7)
C17 C18 C19 C20 1.7(7)
C18 C19 C20 C21 0.0(7)
C17 C16 C21 C20 2.0(7)
N3 C16 C21 C20 178.4(4)
C19 C20 C21 C16 -1.9(7)
